data_4324251
loop_
_publ_author_name
'Hartmut Schubert'
'J\"org-Alexander Dimmer'
'Fritz-Robert K\"uchle'
'Klaus Eichele'
'Lars Wesemann'

_publ_section_title
;
 Homoleptic Coinage Metal Compounds of Group(IV) heteroborates
;
_journal_name_full 'Inorganic Chemistry'
_journal_page_first 664
_journal_page_last 670
_journal_paper_doi 10.1021/ic102118n
_journal_volume 50
_journal_year 2011
_chemical_formula_sum 'C52 H170 Au2 B44 N8 Sn4'
_chemical_formula_weight 2252.38
_chemical_name_systematic
;
 ?
;
_space_group_IT_number 14
_symmetry_cell_setting monoclinic
_symmetry_space_group_name_Hall '-P 2yn'
_symmetry_space_group_name_H-M 'P 1 21/n 1'
_atom_sites_solution_hydrogens geom
_atom_sites_solution_primary direct
_atom_sites_solution_secondary difmap
_audit_creation_method SHELXL-97
_cell_angle_alpha 90.00
_cell_angle_beta 100.348(5)
_cell_angle_gamma 90.00
_cell_formula_units_Z 2
_cell_length_a 11.1078(7)
_cell_length_b 26.7184(12)
_cell_length_c 17.1513(9)
_cell_measurement_temperature 173(2)
_cell_volume 5007.4(5)
_computing_cell_refinement 'Stoe X-Area'
_computing_data_collection 'Stoe WinXpose'
_computing_data_reduction 'Stoe X-Area'
_computing_molecular_graphics ORTEP3
_computing_publication_material SHELX97
_computing_structure_refinement 'SHELXL-97 (Sheldrick, 1997)'
_computing_structure_solution 'SHELXS-97 (Sheldrick, 1990)'
_diffrn_ambient_temperature 173(2)
_diffrn_measured_fraction_theta_full 0.979
_diffrn_measured_fraction_theta_max 0.979
_diffrn_measurement_device_type 'STOE IPDS2T'
_diffrn_measurement_method 'OMEGA SCANS'
_diffrn_radiation_monochromator graphite
_diffrn_radiation_source 'fine-focus sealed tube'
_diffrn_radiation_type MoK\a
_diffrn_radiation_wavelength 0.71073
_diffrn_reflns_av_R_equivalents 0.0828
_diffrn_reflns_av_sigmaI/netI 0.0404
_diffrn_reflns_limit_h_max 14
_diffrn_reflns_limit_h_min -14
_diffrn_reflns_limit_k_max 33
_diffrn_reflns_limit_k_min -33
_diffrn_reflns_limit_l_max 21
_diffrn_reflns_limit_l_min -21
_diffrn_reflns_number 69766
_diffrn_reflns_theta_full 26.95
_diffrn_reflns_theta_max 26.95
_diffrn_reflns_theta_min 3.05
_exptl_absorpt_coefficient_mu 3.95
_exptl_absorpt_correction_T_max 0.6135
_exptl_absorpt_correction_T_min 0.4443
_exptl_absorpt_correction_type numerical
_exptl_absorpt_process_details 'STOE X-RED X-SHAPE'
_exptl_crystal_colour colorless
_exptl_crystal_density_diffrn 1.494
_exptl_crystal_description needle
_exptl_crystal_F_000 2760
_exptl_crystal_size_max 0.26
_exptl_crystal_size_mid 0.22
_exptl_crystal_size_min 0.18
_refine_diff_density_max 0.888
_refine_diff_density_min -1.052
_refine_diff_density_rms 0.133
_refine_ls_extinction_method none
_refine_ls_goodness_of_fit_ref 1.220
_refine_ls_hydrogen_treatment constr
_refine_ls_matrix_type full
_refine_ls_number_parameters 497
_refine_ls_number_reflns 10649
_refine_ls_number_restraints 0
_refine_ls_restrained_S_all 1.220
_refine_ls_R_factor_all 0.0644
_refine_ls_R_factor_gt 0.0462
_refine_ls_shift/su_max 0.007
_refine_ls_shift/su_mean 0.000
_refine_ls_structure_factor_coef Fsqd
_refine_ls_weighting_details 'calc w=1/[\s^2^(Fo^2^)+(0.0065P)^2^+14.0813P] where P=(Fo^2^+2Fc^2^)/3'
_refine_ls_weighting_scheme calc
_refine_ls_wR_factor_gt 0.0602
_refine_ls_wR_factor_ref 0.0638
_reflns_number_gt 8784
_reflns_number_total 10649
_reflns_threshold_expression >2sigma(I)
_cod_data_source_file ic102118n_si_001_3.cif
_cod_data_source_block hs41
_cod_original_sg_symbol_H-M 'P 21/n'
_cod_original_formula_sum '    C52 H170 Au2 B44 N8 Sn4'
_cod_database_code 4324251

loop_
_symmetry_equiv_pos_as_xyz
'x, y, z'
'-x+1/2, y+1/2, -z+1/2'
'-x, -y, -z'
'x-1/2, -y-1/2, z-1/2'

loop_
_atom_site_label
_atom_site_type_symbol
_atom_site_fract_x
_atom_site_fract_y
_atom_site_fract_z
_atom_site_U_iso_or_equiv
_atom_site_adp_type
_atom_site_occupancy
_atom_site_symmetry_multiplicity
_atom_site_calc_flag
_atom_site_refinement_flags
B104 B 0.3192(5) -0.0531(2) 0.1975(4) 0.0245(12) Uani 1 1 d .
H104 H 0.3173 -0.0915 0.1740 0.029 Uiso 1 1 calc R
B108 B 0.3380(5) -0.0420(2) 0.3005(4) 0.0275(13) Uani 1 1 d .
H108 H 0.3503 -0.0739 0.3415 0.033 Uiso 1 1 calc R
B202 B 0.6941(5) 0.2024(2) -0.0153(3) 0.0245(12) Uani 1 1 d .
H202 H 0.7338 0.1877 -0.0650 0.029 Uiso 1 1 calc R
B111 B 0.2509(6) 0.0115(2) 0.3172(4) 0.0278(13) Uani 1 1 d .
H111 H 0.2063 0.0140 0.3693 0.033 Uiso 1 1 calc R
B210 B 0.5159(6) 0.2685(2) 0.0398(3) 0.0260(12) Uani 1 1 d .
H210 H 0.4397 0.2950 0.0243 0.031 Uiso 1 1 calc R
B206 B 0.6363(6) 0.2650(2) -0.0166(4) 0.0260(13) Uani 1 1 d .
H206 H 0.6382 0.2892 -0.0682 0.031 Uiso 1 1 calc R
B110 B 0.1806(5) 0.0364(2) 0.2243(4) 0.0270(13) Uani 1 1 d .
H110 H 0.0908 0.0550 0.2155 0.032 Uiso 1 1 calc R
B201 B 0.5260(5) 0.2162(2) -0.0231(3) 0.0234(12) Uani 1 1 d .
H201 H 0.4589 0.2105 -0.0779 0.028 Uiso 1 1 calc R
B101 B 0.2963(5) 0.0602(2) 0.1752(4) 0.0249(13) Uani 1 1 d .
H101 H 0.2804 0.0936 0.1374 0.030 Uiso 1 1 calc R
B204 B 0.6289(5) 0.1911(2) 0.1492(3) 0.0215(11) Uani 1 1 d .
H204 H 0.6268 0.1695 0.2035 0.026 Uiso 1 1 calc R
B203 B 0.7569(5) 0.1874(2) 0.0902(3) 0.0223(12) Uani 1 1 d .
H203 H 0.8372 0.1631 0.1076 0.027 Uiso 1 1 calc R
B105 B 0.2186(5) -0.0018(2) 0.1479(3) 0.0249(12) Uani 1 1 d .
H105 H 0.1533 -0.0076 0.0923 0.030 Uiso 1 1 calc R
B107 B 0.4132(6) 0.0168(2) 0.3262(4) 0.0288(13) Uani 1 1 d .
H107 H 0.4741 0.0226 0.3836 0.035 Uiso 1 1 calc R
B102 B 0.4454(5) 0.0474(3) 0.2410(3) 0.0276(12) Uani 1 1 d .
H102 H 0.5241 0.0729 0.2448 0.033 Uiso 1 1 calc R
B205 B 0.4876(5) 0.2093(2) 0.0789(3) 0.0209(11) Uani 1 1 d .
H205 H 0.3956 0.1990 0.0888 0.025 Uiso 1 1 calc R
B103 B 0.4617(6) -0.0228(3) 0.2546(4) 0.0315(14) Uani 1 1 d .
H103 H 0.5508 -0.0419 0.2672 0.038 Uiso 1 1 calc R
B106 B 0.3147(6) 0.0650(2) 0.2797(4) 0.0274(13) Uani 1 1 d .
H106 H 0.3113 0.1020 0.3074 0.033 Uiso 1 1 calc R
B109 B 0.1955(6) -0.0296(2) 0.2383(4) 0.0276(13) Uani 1 1 d .
H109 H 0.1152 -0.0535 0.2392 0.033 Uiso 1 1 calc R
B209 B 0.5775(5) 0.2543(2) 0.1401(4) 0.0245(12) Uani 1 1 d .
H209 H 0.5422 0.2720 0.1893 0.029 Uiso 1 1 calc R
C121 C 0.2031(5) 0.0739(2) -0.0580(3) 0.0320(13) Uani 1 1 d .
H12A H 0.2001 0.0687 -0.0024 0.038 Uiso 1 1 calc R
H12B H 0.2878 0.0798 -0.0621 0.038 Uiso 1 1 calc R
C311 C 0.7630(5) 0.2123(2) 0.6749(3) 0.0282(12) Uani 1 1 d .
H31A H 0.7034 0.2022 0.6291 0.034 Uiso 1 1 calc R
H31B H 0.8214 0.2342 0.6563 0.034 Uiso 1 1 calc R
C131 C -0.0027(5) 0.1133(2) -0.0765(3) 0.0332(13) Uani 1 1 d .
H13A H -0.0466 0.1440 -0.0935 0.040 Uiso 1 1 calc R
H13B H -0.0384 0.0868 -0.1120 0.040 Uiso 1 1 calc R
C322 C 0.8890(5) 0.2941(2) 0.7833(4) 0.0384(14) Uani 1 1 d .
H32A H 0.9408 0.3039 0.8319 0.058 Uiso 1 1 calc R
H32B H 0.8538 0.3233 0.7557 0.058 Uiso 1 1 calc R
H32C H 0.9366 0.2763 0.7508 0.058 Uiso 1 1 calc R
C331 C 0.6066(5) 0.2085(2) 0.7631(3) 0.0372(14) Uani 1 1 d .
H33A H 0.6523 0.1849 0.8000 0.045 Uiso 1 1 calc R
H33B H 0.5596 0.2294 0.7929 0.045 Uiso 1 1 calc R
C332 C 0.5187(5) 0.1796(2) 0.7027(4) 0.0360(13) Uani 1 1 d .
H33C H 0.4656 0.1600 0.7290 0.054 Uiso 1 1 calc R
H33D H 0.5636 0.1579 0.6738 0.054 Uiso 1 1 calc R
H33E H 0.4707 0.2025 0.6667 0.054 Uiso 1 1 calc R
C141 C 0.1301(5) 0.1300(2) -0.1724(3) 0.0371(14) Uani 1 1 d .
H14A H 0.0851 0.1607 -0.1870 0.044 Uiso 1 1 calc R
H14B H 0.0858 0.1031 -0.2030 0.044 Uiso 1 1 calc R
C132 C -0.0220(6) 0.1010(3) 0.0060(4) 0.0493(17) Uani 1 1 d .
H13C H -0.1080 0.0975 0.0061 0.074 Uiso 1 1 calc R
H13D H 0.0107 0.1274 0.0415 0.074 Uiso 1 1 calc R
H13E H 0.0189 0.0702 0.0230 0.074 Uiso 1 1 calc R
C111 C 0.1899(5) 0.1630(2) -0.0342(4) 0.0353(13) Uani 1 1 d .
H11A H 0.1932 0.1540 0.0210 0.042 Uiso 1 1 calc R
H11B H 0.2735 0.1665 -0.0425 0.042 Uiso 1 1 calc R
C321 C 0.7883(5) 0.2606(2) 0.8016(3) 0.0353(13) Uani 1 1 d .
H32D H 0.7431 0.2788 0.8359 0.042 Uiso 1 1 calc R
H32E H 0.8256 0.2319 0.8311 0.042 Uiso 1 1 calc R
B211 B 0.6651(6) 0.2887(2) 0.0819(4) 0.0267(13) Uani 1 1 d .
H211 H 0.6863 0.3285 0.0936 0.032 Uiso 1 1 calc R
C341 C 0.6346(6) 0.2852(2) 0.6831(4) 0.0378(14) Uani 1 1 d .
H34A H 0.6944 0.3028 0.6586 0.045 Uiso 1 1 calc R
H34B H 0.5726 0.2721 0.6410 0.045 Uiso 1 1 calc R
C122 C 0.1615(6) 0.0263(2) -0.1024(4) 0.0471(16) Uani 1 1 d .
H12C H 0.2132 -0.0009 -0.0805 0.071 Uiso 1 1 calc R
H12D H 0.1664 0.0304 -0.1573 0.071 Uiso 1 1 calc R
H12E H 0.0784 0.0192 -0.0974 0.071 Uiso 1 1 calc R
B208 B 0.7356(5) 0.2407(2) 0.1473(4) 0.0270(13) Uani 1 1 d .
H208 H 0.8023 0.2491 0.2012 0.032 Uiso 1 1 calc R
N4 N 0.5734(6) 0.1612(3) 0.4975(4) 0.0664(18) Uani 1 1 d .
C41 C 0.4931(7) 0.1366(3) 0.5025(4) 0.0525(17) Uani 1 1 d .
C211 C 0.9378(6) 0.0921(3) 0.4536(4) 0.0509(17) Uani 1 1 d .
H21A H 0.9778 0.1237 0.4476 0.061 Uiso 1 1 calc R
H21B H 0.9983 0.0658 0.4544 0.061 Uiso 1 1 calc R
C312 C 0.8296(5) 0.1664(2) 0.7111(4) 0.0454(16) Uani 1 1 d .
H31C H 0.8684 0.1500 0.6723 0.068 Uiso 1 1 calc R
H31D H 0.7724 0.1439 0.7284 0.068 Uiso 1 1 calc R
H31E H 0.8905 0.1760 0.7556 0.068 Uiso 1 1 calc R
C232 C 0.8122(6) 0.0728(2) 0.2336(4) 0.0457(16) Uani 1 1 d .
H23A H 0.8581 0.0694 0.1915 0.069 Uiso 1 1 calc R
H23B H 0.7604 0.1017 0.2243 0.069 Uiso 1 1 calc R
H23C H 0.7628 0.0435 0.2355 0.069 Uiso 1 1 calc R
C231 C 0.8999(5) 0.0787(2) 0.3121(4) 0.0406(14) Uani 1 1 d .
H23D H 0.9533 0.0497 0.3201 0.049 Uiso 1 1 calc R
H23E H 0.9508 0.1078 0.3090 0.049 Uiso 1 1 calc R
C241 C 0.7515(6) 0.1295(3) 0.3721(4) 0.0503(18) Uani 1 1 d .
H24A H 0.6833 0.1221 0.3298 0.060 Uiso 1 1 calc R
H24B H 0.7186 0.1339 0.4203 0.060 Uiso 1 1 calc R
C342 C 0.5751(6) 0.3221(3) 0.7308(5) 0.0530(19) Uani 1 1 d .
H34C H 0.5375 0.3484 0.6966 0.079 Uiso 1 1 calc R
H34D H 0.6359 0.3361 0.7718 0.079 Uiso 1 1 calc R
H34E H 0.5139 0.3053 0.7542 0.079 Uiso 1 1 calc R
C142 C 0.2553(6) 0.1346(3) -0.1962(4) 0.058(2) Uani 1 1 d .
H14C H 0.2452 0.1409 -0.2521 0.087 Uiso 1 1 calc R
H14D H 0.3001 0.1041 -0.1838 0.087 Uiso 1 1 calc R
H14E H 0.2994 0.1618 -0.1677 0.087 Uiso 1 1 calc R
C112 C 0.1277(7) 0.2131(2) -0.0484(5) 0.060(2) Uani 1 1 d .
H11C H 0.1719 0.2375 -0.0133 0.091 Uiso 1 1 calc R
H11D H 0.0454 0.2106 -0.0387 0.091 Uiso 1 1 calc R
H11E H 0.1260 0.2231 -0.1023 0.091 Uiso 1 1 calc R
C242 C 0.8074(8) 0.1778(3) 0.3533(5) 0.062(2) Uani 1 1 d .
H24C H 0.7466 0.2038 0.3477 0.093 Uiso 1 1 calc R
H24D H 0.8381 0.1745 0.3047 0.093 Uiso 1 1 calc R
H24E H 0.8735 0.1863 0.3954 0.093 Uiso 1 1 calc R
C212 C 0.8935(8) 0.0921(3) 0.5336(4) 0.068(2) Uani 1 1 d .
H21C H 0.9621 0.0973 0.5757 0.102 Uiso 1 1 calc R
H21D H 0.8557 0.0606 0.5410 0.102 Uiso 1 1 calc R
H21E H 0.8352 0.1186 0.5342 0.102 Uiso 1 1 calc R
C221 C 0.7599(6) 0.0393(3) 0.3919(5) 0.062(2) Uani 1 1 d .
H22A H 0.6942 0.0375 0.3464 0.074 Uiso 1 1 calc R
H22B H 0.7229 0.0440 0.4385 0.074 Uiso 1 1 calc R
C42 C 0.3890(7) 0.1053(3) 0.5122(5) 0.076(3) Uani 1 1 d .
H42A H 0.4117 0.0839 0.5575 0.114 Uiso 1 1 calc R
H42B H 0.3651 0.0851 0.4657 0.114 Uiso 1 1 calc R
H42C H 0.3218 0.1262 0.5198 0.114 Uiso 1 1 calc R
C222 C 0.8292(9) -0.0107(3) 0.3998(7) 0.102(4) Uani 1 1 d .
H22C H 0.7735 -0.0374 0.4053 0.153 Uiso 1 1 calc R
H22D H 0.8931 -0.0097 0.4456 0.153 Uiso 1 1 calc R
H22E H 0.8643 -0.0162 0.3533 0.153 Uiso 1 1 calc R
B207 B 0.7735(6) 0.2474(2) 0.0500(4) 0.0272(13) Uani 1 1 d .
H207 H 0.8641 0.2603 0.0413 0.033 Uiso 1 1 calc R
Au1 Au 0.532485(17) 0.047026(7) 0.010288(12) 0.02073(5) Uani 1 1 d .
Sn2 Sn 0.58642(3) 0.139769(12) 0.03779(2) 0.02182(8) Uani 1 1 d .
Sn1 Sn 0.41688(3) 0.001778(14) 0.12240(2) 0.02476(8) Uani 1 1 d .
N1 N 0.1308(4) 0.11994(16) -0.0854(3) 0.0252(9) Uani 1 1 d .
N2 N 0.8376(4) 0.08424(19) 0.3828(3) 0.0340(11) Uani 1 1 d .
N3 N 0.6976(4) 0.24164(16) 0.7304(3) 0.0272(10) Uani 1 1 d .

loop_
_atom_site_aniso_label
_atom_site_aniso_U_11
_atom_site_aniso_U_22
_atom_site_aniso_U_33
_atom_site_aniso_U_23
_atom_site_aniso_U_13
_atom_site_aniso_U_12
B104 0.028(3) 0.015(3) 0.030(3) -0.002(2) 0.006(2) 0.000(2)
B108 0.031(3) 0.024(3) 0.030(3) 0.006(3) 0.010(2) 0.001(3)
B202 0.030(3) 0.022(3) 0.022(3) -0.006(2) 0.008(2) -0.004(2)
B111 0.030(3) 0.029(3) 0.026(3) -0.002(3) 0.008(3) 0.000(3)
B210 0.034(3) 0.020(3) 0.024(3) 0.003(2) 0.006(2) 0.005(2)
B206 0.035(3) 0.022(3) 0.023(3) 0.000(2) 0.010(3) -0.003(2)
B110 0.027(3) 0.024(3) 0.031(3) 0.003(2) 0.007(2) 0.003(2)
B201 0.027(3) 0.024(3) 0.017(3) 0.002(2) 0.001(2) 0.004(2)
B101 0.025(3) 0.021(3) 0.030(3) 0.000(2) 0.010(2) -0.002(2)
B204 0.023(3) 0.021(3) 0.021(3) -0.004(2) 0.005(2) -0.006(2)
B203 0.021(3) 0.026(3) 0.020(3) -0.002(2) 0.003(2) 0.003(2)
B105 0.024(3) 0.028(3) 0.025(3) 0.000(3) 0.007(2) -0.003(2)
B107 0.028(3) 0.030(3) 0.027(3) -0.003(3) 0.004(3) -0.005(3)
B102 0.024(3) 0.031(3) 0.026(3) 0.000(3) 0.000(2) -0.006(3)
B205 0.024(3) 0.019(3) 0.019(3) -0.006(2) 0.003(2) -0.003(2)
B103 0.030(3) 0.035(4) 0.030(3) 0.003(3) 0.005(3) 0.007(3)
B106 0.034(3) 0.021(3) 0.029(3) -0.005(2) 0.010(3) -0.003(2)
B109 0.029(3) 0.029(3) 0.026(3) 0.001(3) 0.006(3) -0.005(2)
B209 0.027(3) 0.022(3) 0.027(3) -0.003(2) 0.011(2) -0.001(2)
C121 0.022(3) 0.036(3) 0.036(3) 0.001(3) 0.001(2) 0.007(2)
C311 0.032(3) 0.026(3) 0.028(3) 0.002(2) 0.007(2) -0.001(2)
C131 0.026(3) 0.032(3) 0.044(4) -0.002(3) 0.009(2) 0.003(2)
C322 0.045(4) 0.034(3) 0.037(3) -0.010(3) 0.011(3) -0.002(3)
C331 0.039(3) 0.047(4) 0.028(3) 0.007(3) 0.014(3) -0.005(3)
C332 0.027(3) 0.039(3) 0.044(4) 0.008(3) 0.010(3) 0.004(2)
C141 0.031(3) 0.048(4) 0.030(3) 0.002(3) 0.000(2) -0.004(3)
C132 0.045(4) 0.057(4) 0.052(4) -0.011(3) 0.026(3) -0.003(3)
C111 0.036(3) 0.029(3) 0.039(3) -0.010(3) 0.002(3) -0.006(2)
C321 0.033(3) 0.049(4) 0.025(3) 0.000(3) 0.005(2) 0.004(3)
B211 0.032(3) 0.024(3) 0.026(3) -0.007(2) 0.010(3) -0.006(2)
C341 0.045(4) 0.030(3) 0.036(3) 0.003(3) 0.000(3) 0.008(3)
C122 0.053(4) 0.035(3) 0.053(4) -0.012(3) 0.009(3) 0.010(3)
B208 0.023(3) 0.029(3) 0.028(3) -0.006(3) 0.005(2) -0.007(2)
N4 0.065(4) 0.075(5) 0.067(4) -0.010(4) 0.032(4) -0.006(4)
C41 0.055(4) 0.059(4) 0.049(4) -0.006(4) 0.022(3) 0.003(4)
C211 0.046(4) 0.052(4) 0.048(4) 0.010(3) -0.009(3) -0.001(3)
C312 0.034(3) 0.029(3) 0.076(5) 0.011(3) 0.018(3) 0.006(3)
C232 0.055(4) 0.042(4) 0.039(4) -0.008(3) 0.005(3) 0.010(3)
C231 0.038(3) 0.038(3) 0.049(4) -0.002(3) 0.015(3) 0.002(3)
C241 0.054(4) 0.063(5) 0.035(4) 0.003(3) 0.010(3) 0.027(4)
C342 0.040(4) 0.038(4) 0.078(5) -0.014(4) 0.002(3) 0.010(3)
C142 0.049(4) 0.087(6) 0.041(4) 0.006(4) 0.014(3) -0.016(4)
C112 0.083(6) 0.026(3) 0.067(5) -0.007(3) 0.001(4) -0.004(3)
C242 0.091(6) 0.033(4) 0.052(5) -0.010(3) -0.014(4) 0.008(4)
C212 0.086(6) 0.073(6) 0.041(4) 0.010(4) 0.004(4) 0.000(5)
C221 0.049(4) 0.074(6) 0.061(5) 0.016(4) 0.005(3) -0.021(4)
C42 0.068(6) 0.088(7) 0.080(6) -0.030(5) 0.035(5) -0.017(5)
C222 0.117(8) 0.046(5) 0.124(9) 0.039(5) -0.032(7) -0.028(5)
B207 0.029(3) 0.026(3) 0.028(3) -0.001(3) 0.010(3) -0.007(2)
Au1 0.02175(9) 0.01678(8) 0.02486(9) -0.00296(8) 0.00738(7) -0.00149(8)
Sn2 0.02589(19) 0.01675(16) 0.02336(18) -0.00248(14) 0.00589(14) -0.00206(13)
Sn1 0.02405(18) 0.02899(19) 0.02324(18) 0.00017(15) 0.00964(14) 0.00027(14)
N1 0.025(2) 0.025(2) 0.025(2) -0.0031(18) 0.0011(18) -0.0012(18)
N2 0.028(2) 0.040(3) 0.033(3) 0.005(2) 0.003(2) 0.000(2)
N3 0.031(2) 0.028(3) 0.023(2) 0.0060(19) 0.0088(19) 0.0048(19)

loop_
_atom_type_symbol
_atom_type_description
_atom_type_scat_dispersion_real
_atom_type_scat_dispersion_imag
_atom_type_scat_source
C C 0.0033 0.0016 'International Tables Vol C Tables 4.2.6.8 and 6.1.1.4'
H H 0.0000 0.0000 'International Tables Vol C Tables 4.2.6.8 and 6.1.1.4'
B B 0.0013 0.0007 'International Tables Vol C Tables 4.2.6.8 and 6.1.1.4'
N N 0.0061 0.0033 'International Tables Vol C Tables 4.2.6.8 and 6.1.1.4'
Sn Sn -0.6537 1.4246 'International Tables Vol C Tables 4.2.6.8 and 6.1.1.4'
Au Au -2.0133 8.8022 'International Tables Vol C Tables 4.2.6.8 and 6.1.1.4'

loop_
_geom_angle_atom_site_label_1
_geom_angle_atom_site_label_2
_geom_angle_atom_site_label_3
_geom_angle
_geom_angle_site_symmetry_1
_geom_angle_site_symmetry_3
B108 B104 B109 60.3(3) . .
B108 B104 B105 106.5(4) . .
B109 B104 B105 58.4(3) . .
B108 B104 B103 58.1(3) . .
B109 B104 B103 106.3(4) . .
B105 B104 B103 107.3(4) . .
B108 B104 Sn1 117.4(3) . .
B109 B104 Sn1 117.7(3) . .
B105 B104 Sn1 65.7(2) . .
B103 B104 Sn1 65.7(3) . .
B108 B104 H104 121.0 . .
B109 B104 H104 120.8 . .
B105 B104 H104 123.0 . .
B103 B104 H104 123.3 . .
Sn1 B104 H104 111.2 . .
B104 B108 B109 59.9(3) . .
B104 B108 B111 109.1(4) . .
B109 B108 B111 59.6(3) . .
B104 B108 B103 64.4(3) . .
B109 B108 B103 111.0(4) . .
B111 B108 B103 109.0(4) . .
B104 B108 B107 111.1(4) . .
B109 B108 B107 108.1(4) . .
B111 B108 B107 60.0(3) . .
B103 B108 B107 59.6(3) . .
B104 B108 H108 119.2 . .
B109 B108 H108 121.6 . .
B111 B108 H108 122.0 . .
B103 B108 H108 119.4 . .
B107 B108 H108 121.5 . .
B207 B202 B206 60.6(3) . .
B207 B202 B203 58.2(3) . .
B206 B202 B203 106.5(4) . .
B207 B202 B201 106.7(4) . .
B206 B202 B201 57.8(3) . .
B203 B202 B201 107.8(4) . .
B207 B202 Sn2 118.2(3) . .
B206 B202 Sn2 117.8(3) . .
B203 B202 Sn2 66.1(3) . .
B201 B202 Sn2 66.3(2) . .
B207 B202 H202 120.7 . .
B206 B202 H202 121.1 . .
B203 B202 H202 123.0 . .
B201 B202 H202 123.0 . .
Sn2 B202 H202 110.6 . .
B109 B111 B106 109.4(4) . .
B109 B111 B110 60.6(3) . .
B106 B111 B110 60.6(3) . .
B109 B111 B108 60.1(3) . .
B106 B111 B108 109.1(4) . .
B110 B111 B108 108.8(4) . .
B109 B111 B107 108.9(4) . .
B106 B111 B107 60.2(4) . .
B110 B111 B107 108.8(4) . .
B108 B111 B107 60.5(3) . .
B109 B111 H111 121.1 . .
B106 B111 H111 120.9 . .
B110 B111 H111 121.1 . .
B108 B111 H111 121.3 . .
B107 B111 H111 121.3 . .
B205 B210 B211 109.6(4) . .
B205 B210 B209 60.3(3) . .
B211 B210 B209 60.0(3) . .
B205 B210 B201 64.1(3) . .
B211 B210 B201 109.3(4) . .
B209 B210 B201 111.4(4) . .
B205 B210 B206 111.1(4) . .
B211 B210 B206 60.0(3) . .
B209 B210 B206 108.5(4) . .
B201 B210 B206 59.8(3) . .
B205 B210 H210 119.1 . .
B211 B210 H210 121.7 . .
B209 B210 H210 121.1 . .
B201 B210 H210 119.3 . .
B206 B210 H210 121.5 . .
B201 B206 B211 109.0(4) . .
B201 B206 B210 59.9(3) . .
B211 B206 B210 59.5(3) . .
B201 B206 B202 63.8(3) . .
B211 B206 B202 108.6(4) . .
B210 B206 B202 110.1(4) . .
B201 B206 B207 110.2(4) . .
B211 B206 B207 60.1(3) . .
B210 B206 B207 107.6(4) . .
B202 B206 B207 59.1(3) . .
B201 B206 H206 119.6 . .
B211 B206 H206 121.9 . .
B210 B206 H206 121.9 . .
B202 B206 H206 120.1 . .
B207 B206 H206 122.0 . .
B105 B110 B111 108.9(4) . .
B105 B110 B101 64.3(3) . .
B111 B110 B101 108.7(4) . .
B105 B110 B109 60.1(3) . .
B111 B110 B109 59.5(3) . .
B101 B110 B109 111.1(4) . .
B105 B110 B106 110.7(4) . .
B111 B110 B106 59.5(3) . .
B101 B110 B106 59.6(3) . .
B109 B110 B106 107.6(4) . .
B105 B110 H110 119.3 . .
B111 B110 H110 122.3 . .
B101 B110 H110 119.4 . .
B109 B110 H110 121.6 . .
B106 B110 H110 121.9 . .
B206 B201 B210 60.3(3) . .
B206 B201 B205 106.4(4) . .
B210 B201 B205 57.6(3) . .
B206 B201 B202 58.4(3) . .
B210 B201 B202 106.3(4) . .
B205 B201 B202 107.5(4) . .
B206 B201 Sn2 118.2(3) . .
B210 B201 Sn2 117.3(3) . .
B205 B201 Sn2 66.0(2) . .
B202 B201 Sn2 66.1(2) . .
B206 B201 H201 120.7 . .
B210 B201 H201 121.4 . .
B205 B201 H201 123.2 . .
B202 B201 H201 122.9 . .
Sn2 B201 H201 110.8 . .
B106 B101 B110 60.5(3) . .
B106 B101 B102 58.1(3) . .
B110 B101 B102 106.7(4) . .
B106 B101 B105 106.2(4) . .
B110 B101 B105 57.7(3) . .
B102 B101 B105 107.9(4) . .
B106 B101 Sn1 118.0(4) . .
B110 B101 Sn1 117.3(3) . .
B102 B101 Sn1 66.7(3) . .
B105 B101 Sn1 65.6(2) . .
B106 B101 H101 120.9 . .
B110 B101 H101 121.1 . .
B102 B101 H101 122.5 . .
B105 B101 H101 123.3 . .
Sn1 B101 H101 110.9 . .
B209 B204 B208 59.8(3) . .
B209 B204 B205 58.4(3) . .
B208 B204 B205 106.3(4) . .
B209 B204 B203 105.2(4) . .
B208 B204 B203 57.5(3) . .
B205 B204 B203 107.1(4) . .
B209 B204 Sn2 118.1(3) . .
B208 B204 Sn2 117.4(3) . .
B205 B204 Sn2 66.4(2) . .
B203 B204 Sn2 65.8(2) . .
B209 B204 H204 121.2 . .
B208 B204 H204 121.5 . .
B205 B204 H204 122.8 . .
B203 B204 H204 123.9 . .
Sn2 B204 H204 110.6 . .
B207 B203 B208 61.2(3) . .
B207 B203 B202 58.2(3) . .
B208 B203 B202 107.5(4) . .
B207 B203 B204 107.6(4) . .
B208 B203 B204 58.2(3) . .
B202 B203 B204 108.8(4) . .
B207 B203 Sn2 118.7(3) . .
B208 B203 Sn2 118.3(3) . .
B202 B203 Sn2 66.7(2) . .
B204 B203 Sn2 66.2(2) . .
B207 B203 H203 120.3 . .
B208 B203 H203 120.5 . .
B202 B203 H203 122.3 . .
B204 B203 H203 122.5 . .
Sn2 B203 H203 110.3 . .
B110 B105 B109 60.3(3) . .
B110 B105 B104 106.7(4) . .
B109 B105 B104 57.7(3) . .
B110 B105 B101 58.0(3) . .
B109 B105 B101 106.3(4) . .
B104 B105 B101 108.7(4) . .
B110 B105 Sn1 118.4(4) . .
B109 B105 Sn1 118.1(4) . .
B104 B105 Sn1 66.9(3) . .
B101 B105 Sn1 66.7(2) . .
B110 B105 H105 120.9 . .
B109 B105 H105 121.4 . .
B104 B105 H105 122.5 . .
B101 B105 H105 122.7 . .
Sn1 B105 H105 110.1 . .
B102 B107 B103 64.6(4) . .
B102 B107 B106 59.6(3) . .
B103 B107 B106 111.0(4) . .
B102 B107 B111 108.4(4) . .
B103 B107 B111 108.6(4) . .
B106 B107 B111 59.4(3) . .
B102 B107 B108 110.8(4) . .
B103 B107 B108 59.7(3) . .
B106 B107 B108 107.5(4) . .
B111 B107 B108 59.4(3) . .
B102 B107 H107 119.4 . .
B103 B107 H107 119.2 . .
B106 B107 H107 121.8 . .
B111 B107 H107 122.5 . .
B108 B107 H107 121.9 . .
B106 B102 B107 60.7(3) . .
B106 B102 B101 58.4(3) . .
B107 B102 B101 107.2(4) . .
B106 B102 B103 106.5(4) . .
B107 B102 B103 57.9(3) . .
B101 B102 B103 108.1(4) . .
B106 B102 Sn1 118.2(3) . .
B107 B102 Sn1 117.5(4) . .
B101 B102 Sn1 66.5(3) . .
B103 B102 Sn1 65.6(3) . .
B106 B102 H102 120.7 . .
B107 B102 H102 120.9 . .
B101 B102 H102 122.3 . .
B103 B102 H102 123.2 . .
Sn1 B102 H102 110.9 . .
B210 B205 B209 60.0(3) . .
B210 B205 B204 107.0(4) . .
B209 B205 B204 58.5(3) . .
B210 B205 B201 58.2(3) . .
B209 B205 B201 106.5(4) . .
B204 B205 B201 108.8(4) . .
B210 B205 Sn2 118.2(3) . .
B209 B205 Sn2 118.2(3) . .
B204 B205 Sn2 66.4(2) . .
B201 B205 Sn2 66.4(2) . .
B210 B205 H205 121.0 . .
B209 B205 H205 121.1 . .
B204 B205 H205 122.2 . .
B201 B205 H205 122.6 . .
Sn2 B205 H205 110.4 . .
B107 B103 B108 60.7(4) . .
B107 B103 B104 106.5(4) . .
B108 B103 B104 57.5(3) . .
B107 B103 B102 57.5(3) . .
B108 B103 B102 106.0(4) . .
B104 B103 B102 108.0(4) . .
B107 B103 Sn1 117.9(4) . .
B108 B103 Sn1 117.7(4) . .
B104 B103 Sn1 66.6(3) . .
B102 B103 Sn1 66.5(3) . .
B107 B103 H103 121.0 . .
B108 B103 H103 121.3 . .
B104 B103 H103 122.9 . .
B102 B103 H103 123.1 . .
Sn1 B103 H103 110.4 . .
B102 B106 B111 109.3(4) . .
B102 B106 B101 63.5(3) . .
B111 B106 B101 109.1(4) . .
B102 B106 B107 59.7(3) . .
B111 B106 B107 60.4(3) . .
B101 B106 B107 110.5(4) . .
B102 B106 B110 110.4(4) . .
B111 B106 B110 59.8(3) . .
B101 B106 B110 59.8(3) . .
B107 B106 B110 108.3(4) . .
B102 B106 H106 119.8 . .
B111 B106 H106 121.5 . .
B101 B106 H106 119.8 . .
B107 B106 H106 121.4 . .
B110 B106 H106 121.6 . .
B111 B109 B104 109.6(4) . .
B111 B109 B108 60.3(3) . .
B104 B109 B108 59.8(3) . .
B111 B109 B105 108.9(4) . .
B104 B109 B105 63.8(3) . .
B108 B109 B105 110.4(4) . .
B111 B109 B110 60.0(3) . .
B104 B109 B110 111.0(4) . .
B108 B109 B110 108.5(4) . .
B105 B109 B110 59.6(3) . .
B111 B109 H109 121.5 . .
B104 B109 H109 119.3 . .
B108 B109 H109 121.4 . .
B105 B109 H109 120.0 . .
B110 B109 H109 121.4 . .
B211 B209 B210 59.9(3) . .
B211 B209 B208 60.6(3) . .
B210 B209 B208 108.4(4) . .
B211 B209 B205 109.0(4) . .
B210 B209 B205 59.7(3) . .
B208 B209 B205 110.2(4) . .
B211 B209 B204 110.0(4) . .
B210 B209 B204 110.4(4) . .
B208 B209 B204 60.1(3) . .
B205 B209 B204 63.1(3) . .
B211 B209 H209 121.2 . .
B210 B209 H209 121.6 . .
B208 B209 H209 121.3 . .
B205 B209 H209 120.2 . .
B204 B209 H209 119.5 . .
N1 C121 C122 115.8(5) . .
N1 C121 H12A 108.3 . .
C122 C121 H12A 108.3 . .
N1 C121 H12B 108.3 . .
C122 C121 H12B 108.3 . .
H12A C121 H12B 107.4 . .
C312 C311 N3 114.7(5) . .
C312 C311 H31A 108.6 . .
N3 C311 H31A 108.6 . .
C312 C311 H31B 108.6 . .
N3 C311 H31B 108.6 . .
H31A C311 H31B 107.6 . .
C132 C131 N1 115.1(5) . .
C132 C131 H13A 108.5 . .
N1 C131 H13A 108.5 . .
C132 C131 H13B 108.5 . .
N1 C131 H13B 108.5 . .
H13A C131 H13B 107.5 . .
C321 C322 H32A 109.5 . .
C321 C322 H32B 109.5 . .
H32A C322 H32B 109.5 . .
C321 C322 H32C 109.5 . .
H32A C322 H32C 109.5 . .
H32B C322 H32C 109.5 . .
C332 C331 N3 115.8(5) . .
C332 C331 H33A 108.3 . .
N3 C331 H33A 108.3 . .
C332 C331 H33B 108.3 . .
N3 C331 H33B 108.3 . .
H33A C331 H33B 107.4 . .
C331 C332 H33C 109.5 . .
C331 C332 H33D 109.5 . .
H33C C332 H33D 109.5 . .
C331 C332 H33E 109.5 . .
H33C C332 H33E 109.5 . .
H33D C332 H33E 109.5 . .
N1 C141 C142 115.8(5) . .
N1 C141 H14A 108.3 . .
C142 C141 H14A 108.3 . .
N1 C141 H14B 108.3 . .
C142 C141 H14B 108.3 . .
H14A C141 H14B 107.4 . .
C131 C132 H13C 109.5 . .
C131 C132 H13D 109.5 . .
H13C C132 H13D 109.5 . .
C131 C132 H13E 109.5 . .
H13C C132 H13E 109.5 . .
H13D C132 H13E 109.5 . .
C112 C111 N1 116.1(5) . .
C112 C111 H11A 108.3 . .
N1 C111 H11A 108.3 . .
C112 C111 H11B 108.3 . .
N1 C111 H11B 108.3 . .
H11A C111 H11B 107.4 . .
C322 C321 N3 116.0(5) . .
C322 C321 H32D 108.3 . .
N3 C321 H32D 108.3 . .
C322 C321 H32E 108.3 . .
N3 C321 H32E 108.3 . .
H32D C321 H32E 107.4 . .
B210 B211 B209 60.1(3) . .
B210 B211 B206 60.5(3) . .
B209 B211 B206 109.1(4) . .
B210 B211 B208 108.0(4) . .
B209 B211 B208 59.9(3) . .
B206 B211 B208 108.8(4) . .
B210 B211 B207 108.6(4) . .
B209 B211 B207 108.7(4) . .
B206 B211 B207 60.4(3) . .
B208 B211 B207 60.4(3) . .
B210 B211 H211 121.6 . .
B209 B211 H211 121.3 . .
B206 B211 H211 120.9 . .
B208 B211 H211 121.6 . .
B207 B211 H211 121.2 . .
C342 C341 N3 114.7(5) . .
C342 C341 H34A 108.6 . .
N3 C341 H34A 108.6 . .
C342 C341 H34B 108.6 . .
N3 C341 H34B 108.6 . .
H34A C341 H34B 107.6 . .
C121 C122 H12C 109.5 . .
C121 C122 H12D 109.5 . .
H12C C122 H12D 109.5 . .
C121 C122 H12E 109.5 . .
H12C C122 H12E 109.5 . .
H12D C122 H12E 109.5 . .
B203 B208 B209 110.8(4) . .
B203 B208 B204 64.4(3) . .
B209 B208 B204 60.1(3) . .
B203 B208 B211 108.5(4) . .
B209 B208 B211 59.5(3) . .
B204 B208 B211 109.1(4) . .
B203 B208 B207 59.4(3) . .
B209 B208 B207 107.9(4) . .
B204 B208 B207 111.0(4) . .
B211 B208 B207 59.8(3) . .
B203 B208 H208 119.7 . .
B209 B208 H208 121.6 . .
B204 B208 H208 119.1 . .
B211 B208 H208 122.2 . .
B207 B208 H208 121.7 . .
N4 C41 C42 177.7(8) . .
N2 C211 C212 114.3(6) . .
N2 C211 H21A 108.7 . .
C212 C211 H21A 108.7 . .
N2 C211 H21B 108.7 . .
C212 C211 H21B 108.7 . .
H21A C211 H21B 107.6 . .
C311 C312 H31C 109.5 . .
C311 C312 H31D 109.5 . .
H31C C312 H31D 109.5 . .
C311 C312 H31E 109.5 . .
H31C C312 H31E 109.5 . .
H31D C312 H31E 109.5 . .
C231 C232 H23A 109.5 . .
C231 C232 H23B 109.5 . .
H23A C232 H23B 109.5 . .
C231 C232 H23C 109.5 . .
H23A C232 H23C 109.5 . .
H23B C232 H23C 109.5 . .
N2 C231 C232 114.1(5) . .
N2 C231 H23D 108.7 . .
C232 C231 H23D 108.7 . .
N2 C231 H23E 108.7 . .
C232 C231 H23E 108.7 . .
H23D C231 H23E 107.6 . .
C242 C241 N2 115.7(6) . .
C242 C241 H24A 108.4 . .
N2 C241 H24A 108.4 . .
C242 C241 H24B 108.4 . .
N2 C241 H24B 108.4 . .
H24A C241 H24B 107.4 . .
C341 C342 H34C 109.5 . .
C341 C342 H34D 109.5 . .
H34C C342 H34D 109.5 . .
C341 C342 H34E 109.5 . .
H34C C342 H34E 109.5 . .
H34D C342 H34E 109.5 . .
C141 C142 H14C 109.5 . .
C141 C142 H14D 109.5 . .
H14C C142 H14D 109.5 . .
C141 C142 H14E 109.5 . .
H14C C142 H14E 109.5 . .
H14D C142 H14E 109.5 . .
C111 C112 H11C 109.5 . .
C111 C112 H11D 109.5 . .
H11C C112 H11D 109.5 . .
C111 C112 H11E 109.5 . .
H11C C112 H11E 109.5 . .
H11D C112 H11E 109.5 . .
C241 C242 H24C 109.5 . .
C241 C242 H24D 109.5 . .
H24C C242 H24D 109.5 . .
C241 C242 H24E 109.5 . .
H24C C242 H24E 109.5 . .
H24D C242 H24E 109.5 . .
C211 C212 H21C 109.5 . .
C211 C212 H21D 109.5 . .
H21C C212 H21D 109.5 . .
C211 C212 H21E 109.5 . .
H21C C212 H21E 109.5 . .
H21D C212 H21E 109.5 . .
N2 C221 C222 114.6(6) . .
N2 C221 H22A 108.6 . .
C222 C221 H22A 108.6 . .
N2 C221 H22B 108.6 . .
C222 C221 H22B 108.6 . .
H22A C221 H22B 107.6 . .
C41 C42 H42A 109.5 . .
C41 C42 H42B 109.5 . .
H42A C42 H42B 109.5 . .
C41 C42 H42C 109.5 . .
H42A C42 H42C 109.5 . .
H42B C42 H42C 109.5 . .
C221 C222 H22C 109.5 . .
C221 C222 H22D 109.5 . .
H22C C222 H22D 109.5 . .
C221 C222 H22E 109.5 . .
H22C C222 H22E 109.5 . .
H22D C222 H22E 109.5 . .
B202 B207 B203 63.6(3) . .
B202 B207 B211 109.1(4) . .
B203 B207 B211 108.5(4) . .
B202 B207 B206 60.3(3) . .
B203 B207 B206 110.5(4) . .
B211 B207 B206 59.5(3) . .
B202 B207 B208 110.3(4) . .
B203 B207 B208 59.4(3) . .
B211 B207 B208 59.8(3) . .
B206 B207 B208 107.6(4) . .
B202 B207 H207 119.5 . .
B203 B207 H207 120.0 . .
B211 B207 H207 122.0 . .
B206 B207 H207 121.6 . .
B208 B207 H207 122.0 . .
Sn2 Au1 Au1 175.972(15) . 3_655
Sn2 Au1 Sn1 121.981(13) . 3_655
Au1 Au1 Sn1 61.908(11) 3_655 3_655
Sn2 Au1 Sn1 114.466(13) . .
Au1 Au1 Sn1 61.635(11) 3_655 .
Sn1 Au1 Sn1 123.543(10) 3_655 .
B203 Sn2 B205 80.91(19) . .
B203 Sn2 B204 47.92(19) . .
B205 Sn2 B204 47.1(2) . .
B203 Sn2 B202 47.1(2) . .
B205 Sn2 B202 81.3(2) . .
B204 Sn2 B202 81.7(2) . .
B203 Sn2 B201 81.0(2) . .
B205 Sn2 B201 47.6(2) . .
B204 Sn2 B201 81.5(2) . .
B202 Sn2 B201 47.6(2) . .
B203 Sn2 Au1 138.14(14) . .
B205 Sn2 Au1 135.75(14) . .
B204 Sn2 Au1 136.33(14) . .
B202 Sn2 Au1 137.53(14) . .
B201 Sn2 Au1 136.15(15) . .
B105 Sn1 B103 81.3(2) . .
B105 Sn1 B101 47.7(2) . .
B103 Sn1 B101 81.3(2) . .
B105 Sn1 B102 81.0(2) . .
B103 Sn1 B102 47.9(2) . .
B101 Sn1 B102 46.8(2) . .
B105 Sn1 B104 47.4(2) . .
B103 Sn1 B104 47.7(2) . .
B101 Sn1 B104 81.4(2) . .
B102 Sn1 B104 81.5(2) . .
B105 Sn1 Au1 118.37(15) . 3_655
B103 Sn1 Au1 128.99(16) . 3_655
B101 Sn1 Au1 147.87(15) . 3_655
B102 Sn1 Au1 160.60(14) . 3_655
B104 Sn1 Au1 109.87(14) . 3_655
B105 Sn1 Au1 136.12(15) . .
B103 Sn1 Au1 138.91(16) . .
B101 Sn1 Au1 110.22(15) . .
B102 Sn1 Au1 111.56(15) . .
B104 Sn1 Au1 166.33(14) . .
Au1 Sn1 Au1 56.457(10) 3_655 .
C121 N1 C141 111.2(4) . .
C121 N1 C111 106.8(4) . .
C141 N1 C111 111.1(4) . .
C121 N1 C131 110.4(4) . .
C141 N1 C131 106.5(4) . .
C111 N1 C131 110.8(4) . .
C221 N2 C211 112.4(5) . .
C221 N2 C231 111.1(5) . .
C211 N2 C231 106.4(5) . .
C221 N2 C241 106.6(5) . .
C211 N2 C241 110.0(5) . .
C231 N2 C241 110.3(5) . .
C341 N3 C311 106.8(4) . .
C341 N3 C321 110.4(4) . .
C311 N3 C321 110.7(4) . .
C341 N3 C331 111.7(4) . .
C311 N3 C331 110.8(4) . .
C321 N3 C331 106.5(4) . .

loop_
_geom_bond_atom_site_label_1
_geom_bond_atom_site_label_2
_geom_bond_distance
_geom_bond_site_symmetry_2
B104 B108 1.765(8) .
B104 B109 1.766(8) .
B104 B105 1.875(8) .
B104 B103 1.889(9) .
B104 Sn1 2.344(6) .
B104 H104 1.1000 .
B108 B109 1.773(9) .
B108 B111 1.777(9) .
B108 B103 1.777(9) .
B108 B107 1.796(9) .
B108 H108 1.1000 .
B202 B207 1.767(8) .
B202 B206 1.790(8) .
B202 B203 1.862(8) .
B202 B201 1.885(8) .
B202 Sn2 2.335(6) .
B202 H202 1.1000 .
B111 B109 1.764(9) .
B111 B106 1.768(9) .
B111 B110 1.773(9) .
B111 B107 1.787(9) .
B111 H111 1.1000 .
B210 B205 1.768(8) .
B210 B211 1.770(9) .
B210 B209 1.774(8) .
B210 B201 1.779(8) .
B210 B206 1.787(8) .
B210 H210 1.1000 .
B206 B201 1.778(8) .
B206 B211 1.778(8) .
B206 B207 1.795(9) .
B206 H206 1.1000 .
B110 B105 1.771(8) .
B110 B101 1.776(8) .
B110 B109 1.784(8) .
B110 B106 1.788(9) .
B110 H110 1.1000 .
B201 B205 1.883(8) .
B201 Sn2 2.338(6) .
B201 H201 1.1000 .
B101 B106 1.772(9) .
B101 B102 1.861(8) .
B101 B105 1.886(8) .
B101 Sn1 2.341(6) .
B101 H101 1.1000 .
B204 B209 1.781(8) .
B204 B208 1.782(8) .
B204 B205 1.863(8) .
B204 B203 1.890(8) .
B204 Sn2 2.331(5) .
B204 H204 1.1000 .
B203 B207 1.768(8) .
B203 B208 1.768(8) .
B203 Sn2 2.324(6) .
B203 H203 1.1000 .
B105 B109 1.780(8) .
B105 Sn1 2.323(6) .
B105 H105 1.1000 .
B107 B102 1.768(9) .
B107 B103 1.776(9) .
B107 B106 1.784(9) .
B107 H107 1.1000 .
B102 B106 1.766(8) .
B102 B103 1.894(9) .
B102 Sn1 2.343(6) .
B102 H102 1.1000 .
B205 B209 1.780(8) .
B205 Sn2 2.331(6) .
B205 H205 1.1000 .
B103 Sn1 2.327(6) .
B103 H103 1.1000 .
B106 H106 1.1000 .
B109 H109 1.1000 .
B209 B211 1.770(8) .
B209 B208 1.777(8) .
B209 H209 1.1000 .
C121 N1 1.499(7) .
C121 C122 1.510(8) .
C121 H12A 0.9700 .
C121 H12B 0.9700 .
C311 C312 1.508(8) .
C311 N3 1.515(7) .
C311 H31A 0.9700 .
C311 H31B 0.9700 .
C131 C132 1.506(8) .
C131 N1 1.527(6) .
C131 H13A 0.9700 .
C131 H13B 0.9700 .
C322 C321 1.508(8) .
C322 H32A 0.9600 .
C322 H32B 0.9600 .
C322 H32C 0.9600 .
C331 C332 1.504(8) .
C331 N3 1.525(7) .
C331 H33A 0.9700 .
C331 H33B 0.9700 .
C332 H33C 0.9600 .
C332 H33D 0.9600 .
C332 H33E 0.9600 .
C141 N1 1.515(7) .
C141 C142 1.523(8) .
C141 H14A 0.9700 .
C141 H14B 0.9700 .
C132 H13C 0.9600 .
C132 H13D 0.9600 .
C132 H13E 0.9600 .
C111 C112 1.507(9) .
C111 N1 1.522(7) .
C111 H11A 0.9700 .
C111 H11B 0.9700 .
C321 N3 1.524(7) .
C321 H32D 0.9700 .
C321 H32E 0.9700 .
B211 B208 1.789(9) .
B211 B207 1.790(9) .
B211 H211 1.1000 .
C341 C342 1.507(8) .
C341 N3 1.515(7) .
C341 H34A 0.9700 .
C341 H34B 0.9700 .
C122 H12C 0.9600 .
C122 H12D 0.9600 .
C122 H12E 0.9600 .
B208 B207 1.801(8) .
B208 H208 1.1000 .
N4 C41 1.125(9) .
C41 C42 1.461(10) .
C211 N2 1.507(7) .
C211 C212 1.539(10) .
C211 H21A 0.9700 .
C211 H21B 0.9700 .
C312 H31C 0.9600 .
C312 H31D 0.9600 .
C312 H31E 0.9600 .
C232 C231 1.522(8) .
C232 H23A 0.9600 .
C232 H23B 0.9600 .
C232 H23C 0.9600 .
C231 N2 1.509(7) .
C231 H23D 0.9700 .
C231 H23E 0.9700 .
C241 C242 1.492(10) .
C241 N2 1.533(8) .
C241 H24A 0.9700 .
C241 H24B 0.9700 .
C342 H34C 0.9600 .
C342 H34D 0.9600 .
C342 H34E 0.9600 .
C142 H14C 0.9600 .
C142 H14D 0.9600 .
C142 H14E 0.9600 .
C112 H11C 0.9600 .
C112 H11D 0.9600 .
C112 H11E 0.9600 .
C242 H24C 0.9600 .
C242 H24D 0.9600 .
C242 H24E 0.9600 .
C212 H21C 0.9600 .
C212 H21D 0.9600 .
C212 H21E 0.9600 .
C221 N2 1.502(8) .
C221 C222 1.536(12) .
C221 H22A 0.9700 .
C221 H22B 0.9700 .
C42 H42A 0.9600 .
C42 H42B 0.9600 .
C42 H42C 0.9600 .
C222 H22C 0.9600 .
C222 H22D 0.9600 .
C222 H22E 0.9600 .
B207 H207 1.1000 .
Au1 Sn2 2.5730(4) .
Au1 Au1 2.6208(4) 3_655
Au1 Sn1 2.7669(4) 3_655
Au1 Sn1 2.7740(4) .
Sn1 Au1 2.7669(4) 3_655
